data_1516152
loop_
_publ_author_name
'Fu, Liangbing'
'Wang, Hengbin'
'Davies, Huw M. L.'

_publ_section_title
;
 Role of Ortho-Substituents on Rhodium-Catalyzed Asymmetric Synthesis of
 \b-Lactones by Intramolecular C-H Insertions of Aryldiazoacetates.
;
_journal_issue 11
_journal_name_full 'Organic letters'
_journal_page_first 3036
_journal_page_last 3039
_journal_paper_doi 10.1021/ol5011505
_journal_volume 16
_journal_year 2014
_chemical_absolute_configuration ad
_chemical_formula_moiety 'C16 H13 Br O3'
_chemical_formula_sum 'C16 H13 Br O3'
_chemical_formula_weight 333.17
_chemical_name_systematic
;
 ?
;
_space_group_crystal_system monoclinic
_space_group_IT_number 4
_space_group_name_Hall 'P 2yb'
_space_group_name_H-M_alt 'P 1 21 1'
_symmetry_space_group_name_Hall 'P 2yb'
_symmetry_space_group_name_H-M 'P 1 21 1'
_atom_sites_solution_hydrogens mixed
_atom_sites_solution_primary direct
_audit_creation_date 2014-03-21
_audit_creation_method
;
Olex2 1.2-beta
(compiled 2014.03.20 svn.r2914 for OlexSys, GUI svn.r4813)
;
_cell_angle_alpha 90
_cell_angle_beta 92.596(4)
_cell_angle_gamma 90
_cell_formula_units_Z 4
_cell_length_a 7.952(2)
_cell_length_b 12.184(4)
_cell_length_c 14.721(4)
_cell_measurement_reflns_used 2781
_cell_measurement_temperature 110(2)
_cell_measurement_theta_max 26.179
_cell_measurement_theta_min 2.771
_cell_volume 1424.8(7)
_computing_cell_refinement 'SAINT v8.34A (Bruker, 2013)'
_computing_data_collection 'APEX2 v2013.6-2 (Bruker, 2013)'
_computing_data_reduction 'SAINT v8.34A (Bruker, 2013)'
_computing_molecular_graphics 'Olex2 (Dolomanov et al., 2009)'
_computing_publication_material 'Olex2 (Dolomanov et al., 2009)'
_computing_structure_refinement 'SHELXL-97 (Sheldrick, 2008)'
_computing_structure_solution 'SHELXS-97 (Sheldrick, 2008)'
_diffrn_ambient_temperature 110(2)
_diffrn_detector_area_resol_mean 512
_diffrn_measured_fraction_theta_full 1.000
_diffrn_measured_fraction_theta_max 1.000
_diffrn_measurement_device_type 'Bruker APEX-II CCD'
_diffrn_measurement_method '\f and \w scans with a narrow frame width'
_diffrn_radiation_monochromator graphite
_diffrn_radiation_type MoK\a
_diffrn_radiation_wavelength 0.71073
_diffrn_reflns_av_R_equivalents 0.0398
_diffrn_reflns_av_unetI/netI 0.0777
_diffrn_reflns_Laue_measured_fraction_full 1.000
_diffrn_reflns_Laue_measured_fraction_max 1.000
_diffrn_reflns_limit_h_max 10
_diffrn_reflns_limit_h_min -10
_diffrn_reflns_limit_k_max 12
_diffrn_reflns_limit_k_min -15
_diffrn_reflns_limit_l_max 19
_diffrn_reflns_limit_l_min -14
_diffrn_reflns_number 10404
_diffrn_reflns_point_group_measured_fraction_full 0.819
_diffrn_reflns_point_group_measured_fraction_max 0.792
_diffrn_reflns_theta_full 25.242
_diffrn_reflns_theta_max 27.484
_diffrn_reflns_theta_min 1.385
_diffrn_source 'fine-focus sealed tube'
_diffrn_standards_number 0
_exptl_absorpt_coefficient_mu 2.889
_exptl_absorpt_correction_T_max 0.7457
_exptl_absorpt_correction_T_min 0.4785
_exptl_absorpt_correction_type multi-scan
_exptl_absorpt_process_details
;
SADABS-2012/1 (Bruker,2012) was used for absorption correction.
wR2(int) was 0.0905 before and 0.0629 after correction.
The Ratio of minimum to maximum transmission is 0.6417.
The \l/2 correction factor is 0.0015.
;
_exptl_crystal_colour colourless
_exptl_crystal_colour_primary colourless
_exptl_crystal_density_diffrn 1.553
_exptl_crystal_description prism
_exptl_crystal_F_000 672
_exptl_crystal_recrystallization_method 'The material was recrystallised from hexane.'
_exptl_crystal_size_max 0.674
_exptl_crystal_size_mid 0.219
_exptl_crystal_size_min 0.132
_refine_diff_density_max 1.157
_refine_diff_density_min -0.376
_refine_diff_density_rms 0.107
_refine_ls_abs_structure_details
;
 Flack x determined using 1223 quotients [(I+)-(I-)]/[(I+)+(I-)]
 (Parsons and Flack (2004), Acta Cryst. A60, s61).
;
_refine_ls_abs_structure_Flack 0.045(10)
_refine_ls_extinction_method none
_refine_ls_goodness_of_fit_ref 1.000
_refine_ls_hydrogen_treatment mixed
_refine_ls_matrix_type full
_refine_ls_number_parameters 374
_refine_ls_number_reflns 5160
_refine_ls_number_restraints 148
_refine_ls_restrained_S_all 0.994
_refine_ls_R_factor_all 0.0672
_refine_ls_R_factor_gt 0.0471
_refine_ls_shift/su_max 0.000
_refine_ls_shift/su_mean 0.000
_refine_ls_structure_factor_coef Fsqd
_refine_ls_weighting_details 'w=1/[\s^2^(Fo^2^)+(0.0409P)^2^] where P=(Fo^2^+2Fc^2^)/3'
_refine_ls_weighting_scheme calc
_refine_ls_wR_factor_gt 0.1002
_refine_ls_wR_factor_ref 0.1092
_reflns_Friedel_coverage 0.511
_reflns_Friedel_fraction_full 0.617
_reflns_Friedel_fraction_max 0.563
_reflns_number_gt 3987
_reflns_number_total 5160
_reflns_threshold_expression 'I > 2\s(I)'
_cod_data_source_file ol5011505_si_003.cif
_cod_data_source_block lfu-ii-85
_cod_depositor_comments 'Adding full bibliography for 1516152--1516154.cif.'
_cod_database_code 1516152
_shelxl_version_number 2013-4
_shelx_space_group_comment
;
The symmetry employed for this shelxl refinement is uniquely defined
by the following loop, which should always be used as a source of
symmetry information in preference to the above space-group names.
They are only intended as comments.
;
_shelx_estimated_absorpt_t_max 0.702
_shelx_estimated_absorpt_t_min 0.246
_olex2_refinement_description
;
1. Fixed Uiso
 At 1.2 times of:
  All C(H) groups
 At 1.5 times of:
  All C(H,H,H) groups
2. Restrained distances
 C1-H1
 0.995 with sigma of 0.005
 C1'-H1'
 0.995 with sigma of 0.002
 C2'-H2'
 0.995 with sigma of 0.002
3. Uiso/Uaniso restraints and constraints
Uiso(H1') = Uiso(H2')
4. Rigid body (RIGU) restrains
 C3', O2', O1', C1', C2'
 with sigma for 1-2 distances of 0.004 and sigma for 1-3 distances of 0.004
 C4, C5, C6, C7, C8, C9
 with sigma for 1-2 distances of 0.003 and sigma for 1-3 distances of 0.003
 C10, C15, C14, C13, C12, C11
 with sigma for 1-2 distances of 0.003 and sigma for 1-3 distances of 0.003
 C4', C5', C6', C7', C8', C9', C1'
 with sigma for 1-2 distances of 0.003 and sigma for 1-3 distances of 0.003
5.a Ternary CH refined with riding coordinates:
 C2(H2)
5.b Aromatic/amide H refined with riding coordinates:
 C15'(H15'), C7'(H7'), C13'(H13'), C8'(H8'), C12'(H12'), C9'(H9'), C6'(H6'),
 C5'(H5'), C6(H6), C13(H13), C15(H15), C12(H12), C9(H9), C5(H5), C8(H8), C7(H7)
5.c Idealised Me refined as rotating group:
 C16'(H16A,H16B,H16C), C16(H16D,H16E,H16F)
;

loop_
_space_group_symop_operation_xyz
'x, y, z'
'-x, y+1/2, -z'

loop_
_atom_site_label
_atom_site_type_symbol
_atom_site_fract_x
_atom_site_fract_y
_atom_site_fract_z
_atom_site_U_iso_or_equiv
_atom_site_adp_type
_atom_site_occupancy
_atom_site_site_symmetry_order
_atom_site_calc_flag
_atom_site_refinement_flags_posn
Br1' Br 0.17802(8) 0.40992(5) -0.07316(5) 0.0421(3) Uani 1 1 d .
O2' O 0.8263(5) 0.3984(6) 0.0868(3) 0.0406(13) Uani 1 1 d .
O3' O 0.7588(6) 0.7034(4) -0.1583(3) 0.0358(11) Uani 1 1 d .
O1' O 0.6028(5) 0.4306(4) 0.1778(3) 0.0352(11) Uani 1 1 d .
C11' C 0.3633(7) 0.5036(5) -0.0940(4) 0.0271(13) Uani 1 1 d .
C3' C 0.6810(7) 0.4145(6) 0.0989(4) 0.0290(13) Uani 1 1 d .
C15' C 0.6458(7) 0.5630(5) -0.0607(4) 0.0257(13) Uani 1 1 d .
H15' H 0.7464 0.5584 -0.0261 0.031 Uiso 1 1 calc R
C2' C 0.5209(7) 0.4177(5) 0.0386(4) 0.0255(13) Uani 1 1 d D
C7' C 0.2386(10) 0.7705(6) 0.1453(4) 0.0453(17) Uani 1 1 d .
H7' H 0.1948 0.8413 0.1455 0.054 Uiso 1 1 calc R
C13' C 0.4831(8) 0.6439(6) -0.1843(4) 0.0337(14) Uani 1 1 d .
H13' H 0.4739 0.6943 -0.2317 0.040 Uiso 1 1 calc R
C8' C 0.4105(10) 0.7542(6) 0.1581(5) 0.0432(17) Uani 1 1 d .
H8' H 0.4818 0.8136 0.1694 0.052 Uiso 1 1 calc R
C10' C 0.5098(7) 0.4960(4) -0.0401(4) 0.0218(12) Uani 1 1 d .
C16' C 0.9166(8) 0.6894(6) -0.1150(5) 0.0443(18) Uani 1 1 d .
H16A H 0.9973 0.7347 -0.1438 0.067 Uiso 1 1 calc GR
H16B H 0.9497 0.6139 -0.1190 0.067 Uiso 1 1 calc GR
H16C H 0.9116 0.7100 -0.0522 0.067 Uiso 1 1 calc GR
C12' C 0.3482(7) 0.5775(5) -0.1664(4) 0.0324(14) Uani 1 1 d .
H12' H 0.2487 0.5819 -0.2019 0.039 Uiso 1 1 calc R
C14' C 0.6309(7) 0.6362(5) -0.1328(4) 0.0271(13) Uani 1 1 d .
C1' C 0.4368(7) 0.4463(5) 0.1293(4) 0.0294(13) Uani 1 1 d D
C4' C 0.3713(8) 0.5615(5) 0.1385(4) 0.0280(13) Uani 1 1 d .
C9' C 0.4761(8) 0.6480(6) 0.1540(4) 0.0356(13) Uani 1 1 d .
H9' H 0.5915 0.6367 0.1618 0.043 Uiso 1 1 calc R
C6' C 0.1324(10) 0.6817(6) 0.1323(4) 0.0446(16) Uani 1 1 d .
H6' H 0.0167 0.6925 0.1260 0.054 Uiso 1 1 calc R
C5' C 0.1968(8) 0.5779(6) 0.1287(4) 0.0332(14) Uani 1 1 d .
H5' H 0.1251 0.5182 0.1198 0.040 Uiso 1 1 calc R
Br1 Br 0.68755(7) 0.15107(5) 0.43608(4) 0.0390(3) Uani 1 1 d .
O3 O 1.2644(5) 0.4436(4) 0.3424(3) 0.0396(12) Uani 1 1 d .
O1 O 1.1168(5) 0.1812(4) 0.6832(3) 0.0407(12) Uani 1 1 d .
O2 O 1.3386(5) 0.1553(6) 0.5918(3) 0.0437(13) Uani 1 1 d .
C6 C 0.6393(9) 0.4268(7) 0.6380(4) 0.0468(17) Uani 1 1 d .
H6 H 0.5236 0.4367 0.6303 0.056 Uiso 1 1 calc R
C2 C 1.0351(6) 0.1609(6) 0.5445(3) 0.0275(14) Uani 1 1 d .
H2 H 1.0057 0.0858 0.5261 0.033 Uiso 1 1 calc R
C13 C 0.9878(8) 0.3842(5) 0.3191(4) 0.0315(15) Uani 1 1 d .
H13 H 0.9770 0.4338 0.2712 0.038 Uiso 1 1 calc R
C15 C 1.1554(7) 0.3056(5) 0.4425(4) 0.0260(12) Uani 1 1 d .
H15 H 1.2564 0.3031 0.4768 0.031 Uiso 1 1 calc R
C10 C 1.0209(7) 0.2379(5) 0.4652(4) 0.0253(12) Uani 1 1 d .
C3 C 1.1960(8) 0.1629(6) 0.6048(4) 0.0365(16) Uani 1 1 d .
C16 C 1.4241(7) 0.4341(6) 0.3854(4) 0.0400(17) Uani 1 1 d .
H16D H 1.5020 0.4802 0.3553 0.060 Uiso 1 1 calc GR
H16E H 1.4610 0.3592 0.3827 0.060 Uiso 1 1 calc GR
H16F H 1.4190 0.4562 0.4478 0.060 Uiso 1 1 calc GR
C11 C 0.8713(7) 0.2440(5) 0.4125(4) 0.0262(12) Uani 1 1 d .
C12 C 0.8535(7) 0.3185(5) 0.3405(4) 0.0303(13) Uani 1 1 d .
H12 H 0.7517 0.3238 0.3071 0.036 Uiso 1 1 calc R
C14 C 1.1377(7) 0.3758(5) 0.3693(4) 0.0272(13) Uani 1 1 d .
C1 C 0.9506(7) 0.1927(5) 0.6354(4) 0.0281(13) Uani 1 1 d D
C9 C 0.9825(8) 0.3960(6) 0.6583(4) 0.0351(14) Uani 1 1 d .
H9 H 1.0984 0.3869 0.6655 0.042 Uiso 1 1 calc R
C4 C 0.8814(8) 0.3063(5) 0.6423(4) 0.0311(14) Uani 1 1 d .
C5 C 0.7085(9) 0.3215(6) 0.6339(4) 0.0354(15) Uani 1 1 d .
H5 H 0.6380 0.2612 0.6254 0.042 Uiso 1 1 calc R
C8 C 0.9136(10) 0.5000(6) 0.6640(5) 0.0443(17) Uani 1 1 d .
H8 H 0.9832 0.5603 0.6750 0.053 Uiso 1 1 calc R
C7 C 0.7413(9) 0.5141(6) 0.6532(4) 0.0445(17) Uani 1 1 d .
H7 H 0.6955 0.5841 0.6565 0.053 Uiso 1 1 calc R
H1 H 0.880(5) 0.131(3) 0.656(3) 0.013(13) Uiso 1 1 d D
H1' H 0.363(5) 0.384(3) 0.145(3) 0.019(10) Uiso 1 1 d D
H2' H 0.494(7) 0.3436(19) 0.014(3) 0.019(10) Uiso 1 1 d D

loop_
_atom_site_aniso_label
_atom_site_aniso_U_11
_atom_site_aniso_U_22
_atom_site_aniso_U_33
_atom_site_aniso_U_23
_atom_site_aniso_U_13
_atom_site_aniso_U_12
Br1' 0.0321(4) 0.0441(7) 0.0493(5) 0.0040(4) -0.0056(3) -0.0104(3)
O2' 0.022(2) 0.053(4) 0.046(3) 0.027(3) -0.0015(18) 0.014(2)
O3' 0.040(3) 0.028(3) 0.040(3) 0.008(2) 0.0040(19) -0.005(2)
O1' 0.038(2) 0.039(3) 0.029(2) 0.005(2) -0.0048(16) 0.010(2)
C11' 0.026(3) 0.025(3) 0.030(3) 0.000(3) 0.003(2) -0.001(2)
C3' 0.035(3) 0.020(3) 0.031(3) 0.008(3) -0.003(2) 0.004(3)
C15' 0.026(3) 0.023(3) 0.028(3) -0.003(3) 0.000(2) 0.004(2)
C2' 0.031(3) 0.018(3) 0.027(3) -0.001(3) -0.001(2) 0.001(2)
C7' 0.069(4) 0.037(4) 0.030(4) 0.006(3) 0.011(3) 0.017(3)
C13' 0.044(3) 0.035(4) 0.022(3) 0.003(3) 0.004(2) 0.006(3)
C8' 0.067(4) 0.033(3) 0.031(4) 0.001(3) 0.014(3) 0.003(3)
C10' 0.028(3) 0.017(3) 0.020(3) -0.005(2) 0.001(2) 0.002(2)
C16' 0.032(4) 0.035(4) 0.066(5) 0.009(4) 0.009(3) -0.005(3)
C12' 0.031(3) 0.039(4) 0.026(3) -0.004(3) -0.004(2) 0.006(3)
C14' 0.030(3) 0.026(4) 0.026(3) -0.002(3) 0.007(2) 0.006(3)
C1' 0.034(3) 0.027(3) 0.027(3) 0.006(2) 0.001(2) -0.001(2)
C4' 0.036(3) 0.031(3) 0.017(3) 0.007(2) 0.005(2) 0.000(2)
C9' 0.041(3) 0.034(3) 0.033(3) -0.001(3) 0.010(2) -0.002(3)
C6' 0.057(4) 0.045(4) 0.033(4) 0.004(3) 0.013(3) 0.018(3)
C5' 0.036(3) 0.039(3) 0.025(3) 0.002(3) 0.005(2) 0.003(2)
Br1 0.0339(4) 0.0443(6) 0.0383(4) 0.0059(4) -0.0032(3) -0.0124(3)
O3 0.042(3) 0.040(3) 0.038(3) 0.009(2) 0.005(2) -0.009(2)
O1 0.042(3) 0.046(3) 0.032(2) 0.007(2) -0.0088(19) 0.005(2)
O2 0.019(2) 0.050(4) 0.063(3) -0.006(4) 0.0078(19) 0.000(2)
C6 0.047(3) 0.056(4) 0.037(4) 0.003(3) 0.003(3) 0.014(3)
C2 0.031(3) 0.024(4) 0.028(3) 0.001(3) 0.004(2) -0.003(3)
C13 0.036(3) 0.029(4) 0.029(3) 0.009(3) 0.004(2) -0.003(2)
C15 0.027(3) 0.023(3) 0.028(3) -0.002(2) 0.001(2) -0.002(2)
C10 0.028(3) 0.025(3) 0.024(3) -0.002(2) 0.003(2) 0.003(2)
C3 0.040(4) 0.036(5) 0.032(3) 0.013(3) -0.008(3) -0.001(3)
C16 0.037(3) 0.034(4) 0.051(4) -0.002(3) 0.013(3) -0.005(3)
C11 0.029(3) 0.023(3) 0.026(3) 0.000(2) 0.002(2) -0.003(2)
C12 0.032(3) 0.031(3) 0.028(3) 0.001(2) 0.003(2) 0.000(2)
C14 0.030(3) 0.027(3) 0.025(3) 0.000(2) 0.005(2) -0.001(2)
C1 0.027(3) 0.030(4) 0.027(3) 0.006(3) 0.001(2) -0.002(2)
C9 0.040(3) 0.034(3) 0.032(3) 0.003(3) 0.011(2) -0.002(2)
C4 0.037(3) 0.035(3) 0.022(3) 0.005(3) 0.005(2) 0.000(2)
C5 0.037(3) 0.043(4) 0.026(3) 0.002(3) 0.001(2) 0.000(3)
C8 0.059(4) 0.036(4) 0.038(4) 0.004(3) 0.010(3) 0.000(3)
C7 0.059(4) 0.043(4) 0.032(4) 0.000(3) 0.012(3) 0.013(3)

loop_
_atom_type_symbol
_atom_type_description
_atom_type_scat_dispersion_real
_atom_type_scat_dispersion_imag
_atom_type_scat_source
C C 0.0033 0.0016 'International Tables Vol C Tables 4.2.6.8 and 6.1.1.4'
H H 0.0000 0.0000 'International Tables Vol C Tables 4.2.6.8 and 6.1.1.4'
Br Br -0.2901 2.4595 'International Tables Vol C Tables 4.2.6.8 and 6.1.1.4'
O O 0.0106 0.0060 'International Tables Vol C Tables 4.2.6.8 and 6.1.1.4'

loop_
_geom_angle_atom_site_label_1
_geom_angle_atom_site_label_2
_geom_angle_atom_site_label_3
_geom_angle
C14' O3' C16' 117.7(5)
C3' O1' C1' 92.2(4)
C10' C11' Br1' 120.4(4)
C10' C11' C12' 121.5(5)
C12' C11' Br1' 118.1(4)
O2' C3' O1' 129.5(5)
O2' C3' C2' 135.1(6)
O1' C3' C2' 95.3(5)
C10' C15' H15' 120.0
C14' C15' H15' 120.0
C14' C15' C10' 120.1(5)
C3' C2' C1' 83.5(4)
C3' C2' H2' 111(3)
C10' C2' C3' 119.1(5)
C10' C2' C1' 120.4(5)
C10' C2' H2' 107(3)
C1' C2' H2' 115(3)
C8' C7' H7' 120.0
C6' C7' H7' 120.0
C6' C7' C8' 120.0(7)
C12' C13' H13' 119.7
C14' C13' H13' 119.7
C14' C13' C12' 120.6(6)
C7' C8' H8' 120.2
C7' C8' C9' 119.7(7)
C9' C8' H8' 120.2
C11' C10' C15' 118.4(5)
C11' C10' C2' 120.3(5)
C15' C10' C2' 121.3(5)
O3' C16' H16A 109.5
O3' C16' H16B 109.5
O3' C16' H16C 109.5
H16A C16' H16B 109.5
H16A C16' H16C 109.5
H16B C16' H16C 109.5
C11' C12' H12' 120.5
C13' C12' C11' 119.0(6)
C13' C12' H12' 120.5
O3' C14' C15' 123.7(5)
O3' C14' C13' 115.8(5)
C13' C14' C15' 120.5(6)
O1' C1' C2' 88.6(4)
O1' C1' C4' 112.3(5)
O1' C1' H1' 108(3)
C2' C1' H1' 108(3)
C4' C1' C2' 116.7(5)
C4' C1' H1' 119(3)
C9' C4' C1' 121.8(6)
C9' C4' C5' 120.2(6)
C5' C4' C1' 117.9(6)
C8' C9' H9' 120.1
C4' C9' C8' 119.9(6)
C4' C9' H9' 120.1
C7' C6' H6' 119.9
C5' C6' C7' 120.2(7)
C5' C6' H6' 119.9
C4' C5' H5' 120.0
C6' C5' C4' 119.9(7)
C6' C5' H5' 120.0
C14 O3 C16 118.8(5)
C3 O1 C1 92.9(4)
C5 C6 H6 120.2
C7 C6 H6 120.2
C7 C6 C5 119.7(7)
C10 C2 H2 111.1
C10 C2 C3 118.4(5)
C10 C2 C1 119.3(5)
C3 C2 H2 111.1
C3 C2 C1 83.1(4)
C1 C2 H2 111.1
C12 C13 H13 120.2
C14 C13 H13 120.2
C14 C13 C12 119.6(6)
C10 C15 H15 120.0
C14 C15 H15 120.0
C14 C15 C10 120.0(5)
C15 C10 C2 121.5(5)
C11 C10 C2 120.1(5)
C11 C10 C15 118.5(5)
O1 C3 C2 95.1(5)
O2 C3 O1 130.3(6)
O2 C3 C2 134.7(6)
O3 C16 H16D 109.5
O3 C16 H16E 109.5
O3 C16 H16F 109.5
H16D C16 H16E 109.5
H16D C16 H16F 109.5
H16E C16 H16F 109.5
C10 C11 Br1 120.8(4)
C10 C11 C12 120.9(5)
C12 C11 Br1 118.3(4)
C13 C12 C11 119.7(6)
C13 C12 H12 120.2
C11 C12 H12 120.2
O3 C14 C13 115.3(5)
O3 C14 C15 123.3(5)
C15 C14 C13 121.4(5)
O1 C1 C2 88.5(4)
O1 C1 C4 112.4(5)
O1 C1 H1 107(3)
C2 C1 H1 110(3)
C4 C1 C2 117.3(5)
C4 C1 H1 118(3)
C4 C9 H9 119.7
C4 C9 C8 120.6(7)
C8 C9 H9 119.7
C9 C4 C1 122.3(6)
C9 C4 C5 118.7(6)
C5 C4 C1 119.0(6)
C6 C5 H5 119.7
C4 C5 C6 120.6(7)
C4 C5 H5 119.7
C9 C8 H8 120.0
C7 C8 C9 120.0(7)
C7 C8 H8 120.0
C6 C7 C8 120.4(7)
C6 C7 H7 119.8
C8 C7 H7 119.8

loop_
_geom_bond_atom_site_label_1
_geom_bond_atom_site_label_2
_geom_bond_distance
Br1' C11' 1.900(6)
O2' C3' 1.193(7)
O3' C16' 1.393(7)
O3' C14' 1.371(7)
O1' C3' 1.356(7)
O1' C1' 1.485(7)
C11' C10' 1.384(7)
C11' C12' 1.395(8)
C3' C2' 1.519(7)
C15' H15' 0.9300
C15' C10' 1.399(7)
C15' C14' 1.387(8)
C2' C10' 1.501(8)
C2' C1' 1.559(8)
C2' H2' 0.995(3)
C7' H7' 0.9300
C7' C8' 1.385(10)
C7' C6' 1.381(10)
C13' H13' 0.9300
C13' C12' 1.379(9)
C13' C14' 1.372(8)
C8' H8' 0.9300
C8' C9' 1.397(10)
C16' H16A 0.9600
C16' H16B 0.9600
C16' H16C 0.9600
C12' H12' 0.9300
C1' C4' 1.505(8)
C1' H1' 0.995(3)
C4' C9' 1.357(9)
C4' C5' 1.402(8)
C9' H9' 0.9300
C6' H6' 0.9300
C6' C5' 1.366(9)
C5' H5' 0.9300
Br1 C11 1.894(6)
O3 C16 1.398(7)
O3 C14 1.375(7)
O1 C3 1.358(8)
O1 C1 1.475(7)
O2 C3 1.163(7)
C6 H6 0.9300
C6 C5 1.399(10)
C6 C7 1.350(11)
C2 H2 0.9800
C2 C10 1.497(8)
C2 C3 1.523(7)
C2 C1 1.572(7)
C13 H13 0.9300
C13 C12 1.383(8)
C13 C14 1.378(8)
C15 H15 0.9300
C15 C10 1.403(8)
C15 C14 1.377(8)
C10 C11 1.392(8)
C16 H16D 0.9600
C16 H16E 0.9600
C16 H16F 0.9600
C11 C12 1.397(8)
C12 H12 0.9300
C1 C4 1.494(9)
C1 H1 0.996(7)
C9 H9 0.9300
C9 C4 1.371(9)
C9 C8 1.385(10)
C4 C5 1.387(9)
C5 H5 0.9300
C8 H8 0.9300
C8 C7 1.383(10)
C7 H7 0.9300

loop_
_geom_hbond_atom_site_label_D
_geom_hbond_atom_site_label_H
_geom_hbond_atom_site_label_A
_geom_hbond_distance_DH
_geom_hbond_distance_HA
_geom_hbond_distance_DA
_geom_hbond_angle_DHA
C15 H15 O2 0.93 2.54 3.165(8) 125.2
C12 H12 O1' 0.93 2.55 3.338(7) 142.5

loop_
_geom_torsion_atom_site_label_1
_geom_torsion_atom_site_label_2
_geom_torsion_atom_site_label_3
_geom_torsion_atom_site_label_4
_geom_torsion
Br1' C11' C10' C15' 176.9(4)
Br1' C11' C10' C2' -3.2(7)
Br1' C11' C12' C13' -178.1(5)
O2' C3' C2' C10' -57.5(11)
O2' C3' C2' C1' -178.7(9)
O1' C3' C2' C10' 125.9(5)
O1' C3' C2' C1' 4.6(5)
O1' C1' C4' C9' 25.8(7)
O1' C1' C4' C5' -155.5(5)
C3' O1' C1' C2' 4.7(5)
C3' O1' C1' C4' -113.7(5)
C3' C2' C10' C11' -177.6(5)
C3' C2' C10' C15' 2.3(8)
C3' C2' C1' O1' -4.2(4)
C3' C2' C1' C4' 110.2(6)
C2' C1' C4' C9' -74.4(7)
C2' C1' C4' C5' 104.3(6)
C7' C8' C9' C4' -0.7(9)
C7' C6' C5' C4' 0.2(10)
C8' C7' C6' C5' -2.4(10)
C10' C11' C12' C13' 0.3(9)
C10' C15' C14' O3' -179.0(5)
C10' C15' C14' C13' 0.1(8)
C10' C2' C1' O1' -124.2(5)
C10' C2' C1' C4' -9.8(7)
C16' O3' C14' C15' 6.5(8)
C16' O3' C14' C13' -172.7(6)
C12' C11' C10' C15' -1.4(8)
C12' C11' C10' C2' 178.5(5)
C12' C13' C14' O3' 177.9(5)
C12' C13' C14' C15' -1.2(9)
C14' C15' C10' C11' 1.2(8)
C14' C15' C10' C2' -178.7(5)
C14' C13' C12' C11' 1.0(9)
C1' O1' C3' O2' 178.2(8)
C1' O1' C3' C2' -4.9(5)
C1' C2' C10' C11' -77.5(7)
C1' C2' C10' C15' 102.4(6)
C1' C4' C9' C8' 177.2(6)
C1' C4' C5' C6' -177.0(5)
C9' C4' C5' C6' 1.8(9)
C6' C7' C8' C9' 2.7(10)
C5' C4' C9' C8' -1.5(9)
Br1 C11 C12 C13 -177.3(5)
O1 C1 C4 C9 23.7(8)
O1 C1 C4 C5 -155.1(5)
C2 C10 C11 Br1 -3.0(7)
C2 C10 C11 C12 177.4(5)
C2 C1 C4 C9 -76.7(7)
C2 C1 C4 C5 104.5(6)
C15 C10 C11 Br1 177.5(4)
C15 C10 C11 C12 -2.1(8)
C10 C2 C3 O1 124.5(5)
C10 C2 C3 O2 -53.5(12)
C10 C2 C1 O1 -123.3(5)
C10 C2 C1 C4 -8.7(8)
C10 C15 C14 O3 -179.2(5)
C10 C15 C14 C13 2.3(9)
C10 C11 C12 C13 2.3(9)
C3 O1 C1 C2 5.0(5)
C3 O1 C1 C4 -114.1(5)
C3 C2 C10 C15 4.1(8)
C3 C2 C10 C11 -175.4(6)
C3 C2 C1 O1 -4.5(5)
C3 C2 C1 C4 110.1(6)
C16 O3 C14 C13 -175.2(5)
C16 O3 C14 C15 6.3(9)
C12 C13 C14 O3 179.3(6)
C12 C13 C14 C15 -2.1(9)
C14 C13 C12 C11 -0.2(9)
C14 C15 C10 C2 -179.7(5)
C14 C15 C10 C11 -0.2(8)
C1 O1 C3 O2 173.0(9)
C1 O1 C3 C2 -5.2(5)
C1 C2 C10 C15 102.6(6)
C1 C2 C10 C11 -76.9(7)
C1 C2 C3 O1 4.9(5)
C1 C2 C3 O2 -173.2(10)
C1 C4 C5 C6 -178.6(6)
C9 C4 C5 C6 2.6(9)
C9 C8 C7 C6 0.6(10)
C4 C9 C8 C7 -0.2(10)
C5 C6 C7 C8 0.5(10)
C8 C9 C4 C1 179.8(6)
C8 C9 C4 C5 -1.4(9)
C7 C6 C5 C4 -2.2(10)
